data_2209571
loop_
_publ_author_name
'Min Hong'
'Han-Dong Yin'
'Da-Qi Wang'

_publ_section_title
;
 [2-Oxidobenzaldehyde (4-hydroxylbenzoyl)hydrazonato]diphenyltin(IV)
 ethanol solvate
;
_journal_coeditor_code KJ2009
_journal_issue 7
_journal_name_full 'Acta Crystallographica Section E'
_journal_page_first m1504
_journal_page_last m1505
_journal_paper_doi 10.1107/S1600536806020745
_journal_volume 62
_journal_year 2006
_chemical_formula_iupac '[Sn (C6 H5)2 (C14 H10 N2 O3)] , C2 H6 O'
_chemical_formula_moiety 'C26 H20 N2 O3 Sn , C2 H6 O'
_chemical_formula_sum 'C28 H26 N2 O4 Sn'
_chemical_formula_weight 573.20
_chemical_name_systematic
;
[2-Oxidobenzaldehyde (4-hydroxylbenzoyl)hydrazonato]diphenyltin(IV)
ethanol solvate
;
_space_group_IT_number 2
_symmetry_cell_setting triclinic
_symmetry_space_group_name_Hall '-P 1'
_symmetry_space_group_name_H-M 'P -1'
_atom_sites_solution_hydrogens geom
_atom_sites_solution_primary direct
_atom_sites_solution_secondary difmap
_audit_creation_method SHELXL97
_cell_angle_alpha 78.031(17)
_cell_angle_beta 71.855(15)
_cell_angle_gamma 88.474(18)
_cell_formula_units_Z 2
_cell_length_a 9.565(10)
_cell_length_b 10.230(11)
_cell_length_c 14.110(15)
_cell_measurement_reflns_used 1713
_cell_measurement_temperature 298(2)
_cell_measurement_theta_max 20.497
_cell_measurement_theta_min 2.243
_cell_volume 1282(2)
_computing_cell_refinement SMART
_computing_data_collection 'SMART (Siemens, 1996)'
_computing_data_reduction 'SAINT (Siemens, 1996)'
_computing_molecular_graphics 'SHELXTL (Sheldrick, 1997b)'
_computing_publication_material SHELXTL
_computing_structure_refinement 'SHELXL97 (Sheldrick, 1997a)'
_computing_structure_solution 'SHELXS97 (Sheldrick, 1997a)'
_diffrn_ambient_temperature 298(2)
_diffrn_measured_fraction_theta_full 0.985
_diffrn_measured_fraction_theta_max 0.985
_diffrn_measurement_device_type 'Bruker SMART CCD area-detector'
_diffrn_measurement_method '\f and \w'
_diffrn_radiation_monochromator graphite
_diffrn_radiation_source 'fine-focus sealed tube'
_diffrn_radiation_type MoK\a
_diffrn_radiation_wavelength 0.71073
_diffrn_reflns_av_R_equivalents 0.0317
_diffrn_reflns_av_sigmaI/netI 0.0763
_diffrn_reflns_limit_h_max 11
_diffrn_reflns_limit_h_min -9
_diffrn_reflns_limit_k_max 12
_diffrn_reflns_limit_k_min -9
_diffrn_reflns_limit_l_max 16
_diffrn_reflns_limit_l_min -13
_diffrn_reflns_number 6799
_diffrn_reflns_theta_full 25.10
_diffrn_reflns_theta_max 25.10
_diffrn_reflns_theta_min 2.04
_diffrn_standards_number 0
_exptl_absorpt_coefficient_mu 1.032
_exptl_absorpt_correction_T_max 0.8124
_exptl_absorpt_correction_T_min 0.7403
_exptl_absorpt_correction_type multi-scan
_exptl_absorpt_process_details '(SADABS; Sheldrick, 1996)'
_exptl_crystal_colour yellow
_exptl_crystal_density_diffrn 1.485
_exptl_crystal_density_method 'not measured'
_exptl_crystal_description block
_exptl_crystal_F_000 580
_exptl_crystal_size_max 0.31
_exptl_crystal_size_mid 0.25
_exptl_crystal_size_min 0.21
_refine_diff_density_max 1.885
_refine_diff_density_min -0.452
_refine_ls_extinction_method none
_refine_ls_goodness_of_fit_ref 0.998
_refine_ls_hydrogen_treatment constr
_refine_ls_matrix_type full
_refine_ls_number_parameters 319
_refine_ls_number_reflns 4501
_refine_ls_number_restraints 2
_refine_ls_restrained_S_all 0.999
_refine_ls_R_factor_all 0.0852
_refine_ls_R_factor_gt 0.0532
_refine_ls_shift/su_max 0.000
_refine_ls_shift/su_mean 0.000
_refine_ls_structure_factor_coef Fsqd
_refine_ls_weighting_details 'calc w = 1/[\s^2^(Fo^2^)+(0.0629P)^2^] where P=(Fo^2^+2Fc^2^)/3'
_refine_ls_weighting_scheme calc
_refine_ls_wR_factor_gt 0.1120
_refine_ls_wR_factor_ref 0.1290
_reflns_number_gt 3093
_reflns_number_total 4501
_reflns_threshold_expression I>2\s(I)
_cod_data_source_file kj2009.cif
_cod_data_source_block I
_cod_depositor_comments
;
The following automatic conversions were performed:
'_symmetry_cell_setting' value 'Triclinic' changed to 'triclinic'
according to '/home/saulius/struct/CIF-dictionaries/cif_core.dic'
dictionary named 'cif_core.dic' version 2.4.1 from 2010-06-29.

Automatic conversion script
Id: cif_fix_enum 1527 2010-12-29 10:47:43Z saulius 

The following automatic conversions were performed:

'_symmetry_cell_setting' value 'Triclinic' changed to 'triclinic'
according to /home/saulius/struct/CIF-dictionaries/cif_core.dic
dictionary named 'cif_core.dic' version 2.4.1 from 2010-06-29.

Automatic conversion script
Id: cif_fix_values 1715 2011-07-08 13:25:40Z adriana 
;
_cod_database_code 2209571
_cod_database_fobs_code 2209571

loop_
_symmetry_equiv_pos_as_xyz
'x, y, z'
'-x, -y, -z'

loop_
_atom_site_type_symbol
_atom_site_label
_atom_site_fract_x
_atom_site_fract_y
_atom_site_fract_z
_atom_site_U_iso_or_equiv
_atom_site_adp_type
_atom_site_calc_flag
_atom_site_refinement_flags
_atom_site_occupancy
Sn Sn1 0.16448(4) 0.86307(4) 0.21813(3) 0.04811(18) Uani d . 1
N N1 -0.0093(5) 1.0664(5) 0.1182(4) 0.0485(12) Uani d . 1
N N2 -0.0327(5) 0.9536(5) 0.1976(3) 0.0452(12) Uani d . 1
O O1 0.0239(5) 0.7768(5) 0.3616(3) 0.0620(12) Uani d . 1
O O2 0.2248(4) 0.9874(4) 0.0693(3) 0.0540(11) Uani d . 1
O O3 0.3305(5) 1.5455(5) -0.2414(4) 0.0759(14) Uani d . 1
H H3 0.2674 1.6017 -0.2360 0.114 Uiso calc R 1
O O4 0.1434(6) 0.7466(5) 0.7587(4) 0.0813(15) Uani d D 1
H H4A 0.1066 0.7879 0.8038 0.122 Uiso calc R 1
C C1 -0.2131(6) 0.8098(6) 0.3388(5) 0.0472(15) Uani d . 1
C C2 -0.3641(8) 0.7744(7) 0.3773(5) 0.0653(19) Uani d . 1
H H2 -0.4274 0.8186 0.3440 0.078 Uiso calc R 1
C C3 -0.4210(8) 0.6754(8) 0.4637(6) 0.075(2) Uani d . 1
H H3A -0.5211 0.6523 0.4885 0.090 Uiso calc R 1
C C4 -0.3250(9) 0.6117(7) 0.5120(6) 0.074(2) Uani d . 1
H H4 -0.3615 0.5451 0.5703 0.089 Uiso calc R 1
C C5 -0.1801(8) 0.6438(7) 0.4766(5) 0.0666(19) Uani d . 1
H H5 -0.1186 0.5981 0.5108 0.080 Uiso calc R 1
C C6 -0.1194(7) 0.7435(6) 0.3902(5) 0.0515(16) Uani d . 1
C C7 -0.1664(7) 0.9156(6) 0.2489(5) 0.0502(15) Uani d . 1
H H7 -0.2398 0.9601 0.2261 0.060 Uiso calc R 1
C C8 0.1269(7) 1.0761(6) 0.0577(4) 0.0462(15) Uani d . 1
C C9 0.1753(6) 1.1960(6) -0.0244(4) 0.0457(14) Uani d . 1
C C10 0.0801(7) 1.2938(6) -0.0452(5) 0.0541(17) Uani d . 1
H H10 -0.0198 1.2803 -0.0092 0.065 Uiso calc R 1
C C11 0.1271(7) 1.4099(6) -0.1166(5) 0.0585(18) Uani d . 1
H H11 0.0602 1.4741 -0.1280 0.070 Uiso calc R 1
C C12 0.2756(7) 1.4306(7) -0.1719(5) 0.0529(16) Uani d . 1
C C13 0.3720(7) 1.3330(7) -0.1549(5) 0.0577(17) Uani d . 1
H H13 0.4714 1.3457 -0.1923 0.069 Uiso calc R 1
C C14 0.3233(7) 1.2178(7) -0.0836(5) 0.0545(16) Uani d . 1
H H14 0.3899 1.1524 -0.0743 0.065 Uiso calc R 1
C C15 0.2287(6) 0.6841(6) 0.1683(5) 0.0457(14) Uani d . 1
C C16 0.2178(7) 0.5656(7) 0.2390(5) 0.0605(17) Uani d . 1
H H16 0.1819 0.5660 0.3082 0.073 Uiso calc R 1
C C17 0.2596(9) 0.4467(8) 0.2083(7) 0.083(2) Uani d . 1
H H17 0.2533 0.3678 0.2563 0.099 Uiso calc R 1
C C18 0.3091(9) 0.4466(8) 0.1082(9) 0.091(3) Uani d . 1
H H18 0.3373 0.3666 0.0876 0.109 Uiso calc R 1
C C19 0.3193(8) 0.5608(9) 0.0360(6) 0.080(2) Uani d . 1
H H19 0.3516 0.5583 -0.0330 0.096 Uiso calc R 1
C C20 0.2806(7) 0.6813(7) 0.0669(5) 0.0577(17) Uani d . 1
H H20 0.2901 0.7602 0.0183 0.069 Uiso calc R 1
C C21 0.2922(7) 0.9817(6) 0.2699(5) 0.0493(15) Uani d . 1
C C22 0.2609(8) 0.9823(7) 0.3708(5) 0.071(2) Uani d . 1
H H22 0.1800 0.9320 0.4180 0.085 Uiso calc R 1
C C23 0.3480(10) 1.0570(9) 0.4041(6) 0.090(3) Uani d . 1
H H23 0.3269 1.0558 0.4732 0.107 Uiso calc R 1
C C24 0.4648(9) 1.1320(8) 0.3343(7) 0.080(2) Uani d . 1
H H24 0.5227 1.1830 0.3563 0.097 Uiso calc R 1
C C25 0.4983(8) 1.1339(7) 0.2335(6) 0.071(2) Uani d . 1
H H25 0.5782 1.1859 0.1867 0.085 Uiso calc R 1
C C26 0.4131(8) 1.0580(7) 0.2008(5) 0.0628(18) Uani d . 1
H H26 0.4368 1.0579 0.1317 0.075 Uiso calc R 1
C C27 0.0798(11) 0.7849(9) 0.6797(7) 0.103(3) Uani d D 1
H H27A 0.1151 0.8746 0.6422 0.124 Uiso calc R 1
H H27B -0.0264 0.7852 0.7087 0.124 Uiso calc R 1
C C28 0.1184(11) 0.6919(10) 0.6109(7) 0.115(3) Uani d D 1
H H28A 0.2233 0.6950 0.5799 0.173 Uiso calc R 1
H H28B 0.0719 0.7167 0.5588 0.173 Uiso calc R 1
H H28C 0.0853 0.6029 0.6486 0.173 Uiso calc R 1

loop_
_atom_site_aniso_label
_atom_site_aniso_U_11
_atom_site_aniso_U_22
_atom_site_aniso_U_33
_atom_site_aniso_U_12
_atom_site_aniso_U_13
_atom_site_aniso_U_23
Sn1 0.0473(3) 0.0465(3) 0.0514(3) 0.00779(19) -0.0176(2) -0.0097(2)
N1 0.043(3) 0.047(3) 0.052(3) 0.004(2) -0.014(2) -0.005(3)
N2 0.044(3) 0.042(3) 0.049(3) 0.001(2) -0.016(2) -0.007(2)
O1 0.053(3) 0.073(3) 0.053(3) 0.004(2) -0.011(2) -0.006(2)
O2 0.054(3) 0.048(3) 0.057(3) 0.016(2) -0.016(2) -0.008(2)
O3 0.065(3) 0.057(3) 0.085(3) 0.002(2) -0.012(3) 0.015(3)
O4 0.099(4) 0.067(4) 0.080(4) 0.028(3) -0.032(3) -0.018(3)
C1 0.047(4) 0.042(4) 0.053(4) -0.002(3) -0.010(3) -0.019(3)
C2 0.061(5) 0.063(5) 0.072(5) -0.007(4) -0.015(4) -0.020(4)
C3 0.054(5) 0.073(5) 0.090(6) -0.028(4) -0.009(4) -0.020(5)
C4 0.080(6) 0.055(5) 0.076(5) -0.020(4) -0.010(4) -0.006(4)
C5 0.070(5) 0.057(5) 0.060(4) -0.013(4) -0.008(4) -0.002(4)
C6 0.059(4) 0.044(4) 0.051(4) 0.002(3) -0.012(3) -0.018(3)
C7 0.045(4) 0.049(4) 0.060(4) 0.005(3) -0.018(3) -0.018(3)
C8 0.056(4) 0.044(4) 0.042(3) 0.008(3) -0.021(3) -0.010(3)
C9 0.051(4) 0.047(4) 0.045(3) 0.002(3) -0.024(3) -0.007(3)
C10 0.039(3) 0.057(4) 0.062(4) 0.002(3) -0.018(3) 0.001(3)
C11 0.055(4) 0.050(4) 0.066(4) 0.011(3) -0.021(4) 0.000(4)
C12 0.055(4) 0.052(4) 0.055(4) 0.003(3) -0.020(3) -0.012(3)
C13 0.048(4) 0.061(5) 0.056(4) 0.008(3) -0.012(3) -0.005(4)
C14 0.051(4) 0.060(4) 0.052(4) 0.011(3) -0.015(3) -0.010(3)
C15 0.036(3) 0.047(4) 0.058(4) 0.006(3) -0.018(3) -0.016(3)
C16 0.057(4) 0.052(4) 0.071(4) 0.003(3) -0.020(3) -0.010(4)
C17 0.078(6) 0.048(5) 0.111(7) 0.002(4) -0.021(5) -0.008(5)
C18 0.084(6) 0.054(5) 0.135(8) 0.010(4) -0.025(6) -0.036(6)
C19 0.073(5) 0.099(7) 0.088(6) 0.022(5) -0.031(4) -0.057(6)
C20 0.052(4) 0.067(5) 0.060(4) 0.014(3) -0.025(3) -0.016(4)
C21 0.057(4) 0.044(4) 0.051(4) 0.015(3) -0.020(3) -0.016(3)
C22 0.071(5) 0.076(5) 0.064(5) -0.014(4) -0.015(4) -0.019(4)
C23 0.112(7) 0.102(7) 0.069(5) -0.014(6) -0.036(5) -0.036(5)
C24 0.090(6) 0.062(5) 0.099(6) -0.011(4) -0.035(5) -0.026(5)
C25 0.073(5) 0.064(5) 0.076(5) -0.009(4) -0.022(4) -0.015(4)
C26 0.065(5) 0.062(5) 0.059(4) 0.002(4) -0.017(4) -0.011(4)
C27 0.116(7) 0.086(7) 0.135(8) 0.021(6) -0.064(7) -0.048(6)
C28 0.123(8) 0.123(9) 0.113(8) -0.011(7) -0.055(7) -0.024(7)

loop_
_atom_type_symbol
_atom_type_description
_atom_type_scat_dispersion_real
_atom_type_scat_dispersion_imag
_atom_type_scat_source
C C 0.0033 0.0016 'International Tables Vol C Tables 4.2.6.8 and 6.1.1.4'
H H 0.0000 0.0000 'International Tables Vol C Tables 4.2.6.8 and 6.1.1.4'
O O 0.0106 0.0060 'International Tables Vol C Tables 4.2.6.8 and 6.1.1.4'
Sn Sn -0.6537 1.4246 'International Tables Vol C Tables 4.2.6.8 and 6.1.1.4'
N N 0.0061 0.0033 'International Tables Vol C Tables 4.2.6.8 and 6.1.1.4'

loop_
_geom_angle_atom_site_label_1
_geom_angle_atom_site_label_2
_geom_angle_atom_site_label_3
_geom_angle
_geom_angle_publ_flag
O1 Sn1 C15 97.1(2) y
O1 Sn1 C21 96.1(2) ?
C15 Sn1 C21 125.7(2) y
O1 Sn1 O2 156.22(16) y
C15 Sn1 O2 95.4(2) ?
C21 Sn1 O2 92.9(2) y
O1 Sn1 N2 83.37(18) y
C15 Sn1 N2 119.2(2) ?
C21 Sn1 N2 114.5(2) y
O2 Sn1 N2 72.87(17) y
C8 N1 N2 111.2(5) ?
C7 N2 N1 117.5(5) ?
C7 N2 Sn1 127.5(4) ?
N1 N2 Sn1 115.0(3) ?
C6 O1 Sn1 129.3(4) ?
C8 O2 Sn1 112.9(3) ?
C12 O3 H3 109.5 ?
C27 O4 H4A 109.5 ?
C6 C1 C2 118.7(6) ?
C6 C1 C7 124.6(6) ?
C2 C1 C7 116.6(6) ?
C3 C2 C1 121.5(7) ?
C3 C2 H2 119.3 ?
C1 C2 H2 119.3 ?
C4 C3 C2 118.2(7) ?
C4 C3 H3A 120.9 ?
C2 C3 H3A 120.9 ?
C5 C4 C3 121.5(7) ?
C5 C4 H4 119.3 ?
C3 C4 H4 119.3 ?
C4 C5 C6 121.8(7) ?
C4 C5 H5 119.1 ?
C6 C5 H5 119.1 ?
O1 C6 C5 119.3(6) ?
O1 C6 C1 122.2(6) ?
C5 C6 C1 118.4(6) ?
N2 C7 C1 125.7(6) ?
N2 C7 H7 117.1 ?
C1 C7 H7 117.1 ?
N1 C8 O2 123.3(5) ?
N1 C8 C9 118.6(5) ?
O2 C8 C9 118.0(5) ?
C10 C9 C14 116.7(6) ?
C10 C9 C8 122.7(6) ?
C14 C9 C8 120.6(5) ?
C11 C10 C9 122.6(6) ?
C11 C10 H10 118.7 ?
C9 C10 H10 118.7 ?
C10 C11 C12 119.3(6) ?
C10 C11 H11 120.3 ?
C12 C11 H11 120.3 ?
O3 C12 C13 118.4(6) ?
O3 C12 C11 122.4(6) ?
C13 C12 C11 119.2(6) ?
C14 C13 C12 120.7(6) ?
C14 C13 H13 119.7 ?
C12 C13 H13 119.7 ?
C13 C14 C9 121.4(6) ?
C13 C14 H14 119.3 ?
C9 C14 H14 119.3 ?
C20 C15 C16 118.6(6) ?
C20 C15 Sn1 121.5(5) ?
C16 C15 Sn1 119.9(5) ?
C17 C16 C15 121.1(7) ?
C17 C16 H16 119.5 ?
C15 C16 H16 119.5 ?
C18 C17 C16 119.1(8) ?
C18 C17 H17 120.4 ?
C16 C17 H17 120.4 ?
C17 C18 C19 121.7(8) ?
C17 C18 H18 119.1 ?
C19 C18 H18 119.1 ?
C18 C19 C20 119.1(7) ?
C18 C19 H19 120.4 ?
C20 C19 H19 120.4 ?
C15 C20 C19 120.3(7) ?
C15 C20 H20 119.8 ?
C19 C20 H20 119.8 ?
C22 C21 C26 118.5(6) ?
C22 C21 Sn1 121.4(5) ?
C26 C21 Sn1 120.1(5) ?
C21 C22 C23 120.9(7) ?
C21 C22 H22 119.6 ?
C23 C22 H22 119.6 ?
C24 C23 C22 119.2(7) ?
C24 C23 H23 120.4 ?
C22 C23 H23 120.4 ?
C25 C24 C23 121.3(8) ?
C25 C24 H24 119.4 ?
C23 C24 H24 119.4 ?
C24 C25 C26 119.4(7) ?
C24 C25 H25 120.3 ?
C26 C25 H25 120.3 ?
C25 C26 C21 120.7(6) ?
C25 C26 H26 119.6 ?
C21 C26 H26 119.6 ?
O4 C27 C28 109.9(7) ?
O4 C27 H27A 109.7 ?
C28 C27 H27A 109.7 ?
O4 C27 H27B 109.7 ?
C28 C27 H27B 109.7 ?
H27A C27 H27B 108.2 ?
C27 C28 H28A 109.5 ?
C27 C28 H28B 109.5 ?
H28A C28 H28B 109.5 ?
C27 C28 H28C 109.5 ?
H28A C28 H28C 109.5 ?
H28B C28 H28C 109.5 ?

loop_
_geom_bond_atom_site_label_1
_geom_bond_atom_site_label_2
_geom_bond_distance
_geom_bond_publ_flag
Sn1 O1 2.077(4) y
Sn1 C15 2.104(6) ?
Sn1 C21 2.121(6) ?
Sn1 O2 2.130(4) y
Sn1 N2 2.153(5) y
N1 C8 1.310(7) y
N1 N2 1.398(6) y
N2 C7 1.282(7) y
O1 C6 1.335(7) ?
O2 C8 1.310(6) ?
O3 C12 1.361(7) ?
O3 H3 0.8200 ?
O4 C27 1.411(8) ?
O4 H4A 0.8200 ?
C1 C6 1.398(8) ?
C1 C2 1.404(8) ?
C1 C7 1.444(8) ?
C2 C3 1.382(9) ?
C2 H2 0.9300 ?
C3 C4 1.380(10) ?
C3 H3A 0.9300 ?
C4 C5 1.343(10) ?
C4 H4 0.9300 ?
C5 C6 1.393(8) ?
C5 H5 0.9300 ?
C7 H7 0.9300 ?
C8 C9 1.473(8) ?
C9 C10 1.382(8) ?
C9 C14 1.398(8) ?
C10 C11 1.370(8) ?
C10 H10 0.9300 ?
C11 C12 1.389(9) ?
C11 H11 0.9300 ?
C12 C13 1.376(8) ?
C13 C14 1.365(8) ?
C13 H13 0.9300 ?
C14 H14 0.9300 ?
C15 C20 1.366(8) ?
C15 C16 1.384(8) ?
C16 C17 1.383(10) ?
C16 H16 0.9300 ?
C17 C18 1.342(11) ?
C17 H17 0.9300 ?
C18 C19 1.365(11) ?
C18 H18 0.9300 ?
C19 C20 1.395(9) ?
C19 H19 0.9300 ?
C20 H20 0.9300 ?
C21 C22 1.363(8) ?
C21 C26 1.388(9) ?
C22 C23 1.387(10) ?
C22 H22 0.9300 ?
C23 C24 1.361(10) ?
C23 H23 0.9300 ?
C24 C25 1.354(10) ?
C24 H24 0.9300 ?
C25 C26 1.377(9) ?
C25 H25 0.9300 ?
C26 H26 0.9300 ?
C27 C28 1.458(10) ?
C27 H27A 0.9700 ?
C27 H27B 0.9700 ?
C28 H28A 0.9600 ?
C28 H28B 0.9600 ?
C28 H28C 0.9600 ?

loop_
_geom_hbond_atom_site_label_D
_geom_hbond_atom_site_label_H
_geom_hbond_atom_site_label_A
_geom_hbond_site_symmetry_A
_geom_hbond_distance_DH
_geom_hbond_distance_HA
_geom_hbond_distance_DA
_geom_hbond_angle_DHA
O4 H4A N1 2_576 0.82 2.07 2.860(7) 163.2
O3 H3 O4 1_564 0.82 1.88 2.691(7) 171.2

loop_
_geom_torsion_atom_site_label_1
_geom_torsion_atom_site_label_2
_geom_torsion_atom_site_label_3
_geom_torsion_atom_site_label_4
_geom_torsion
O2 C8 N1 N2 2.5(8)
